data_1575662
loop_
_publ_author_name
'Heller, Jan'
'Buch, Christoph D.'
'Virovets, Alexander V.'
'Peresypkina, Eugenia'
'Lerner, Hans-Wolfram'
'Fantuzzi, Felipe'
'Wagner, Matthias'

_publ_section_title
;
 Synthesis of perhalogenated silylboranes (X = Cl, I) and their
 application in regiodivergent alkene silaboration.
;
_journal_issue 43
_journal_name_full 'Chemical science'
_journal_page_first 20329
_journal_page_last 20343
_journal_paper_doi 10.1039/d5sc06234a
_journal_volume 16
_journal_year 2025
_chemical_formula_moiety 'C18 H15 B Cl5 P Si'
_chemical_formula_sum 'C18 H15 B Cl5 P Si'
_chemical_formula_weight 478.42
_chemical_properties_physical Air-sensitive,Moisture-sensitive
_space_group_crystal_system triclinic
_space_group_IT_number 2
_space_group_name_Hall '-P 1'
_space_group_name_H-M_alt 'P -1'
_atom_sites_solution_hydrogens geom
_atom_sites_solution_primary dual
_atom_sites_solution_secondary difmap
_audit_creation_method SHELXL-2019/3
_audit_update_record
;
2025-07-08 deposited with the CCDC.	2025-09-10 downloaded from the CCDC.
;
_cell_angle_alpha 102.565(6)
_cell_angle_beta 106.946(6)
_cell_angle_gamma 96.664(6)
_cell_formula_units_Z 4
_cell_length_a 10.3063(7)
_cell_length_b 13.1717(10)
_cell_length_c 17.0060(13)
_cell_measurement_reflns_used 4857
_cell_measurement_temperature 173(2)
_cell_measurement_theta_max 27.8240
_cell_measurement_theta_min 2.8150
_cell_volume 2115.3(3)
_computing_cell_refinement 'CrysAlisPro 1.171.42.43a (Rigaku OD, 2022)'
_computing_data_collection 'X-Area (Stoe & Cie, 2001)'
_computing_data_reduction 'CrysAlisPro 1.171.42.43a (Rigaku OD, 2022)'
_computing_publication_material 'IUCr PublCIF online service'
_computing_structure_refinement 'SHELXL-2019/2 (Sheldrick, 2019)'
_computing_structure_solution 'SHELXT (G. M. Sheldrick, 2015)'
_diffrn_ambient_temperature 173(2)
_diffrn_detector 'image plate'
_diffrn_detector_area_resol_mean 6.67
_diffrn_detector_type 'STOE image plate (34 cm diameter)'
_diffrn_measured_fraction_theta_full 0.985
_diffrn_measured_fraction_theta_max 0.978
_diffrn_measurement_device '2-circle goniometer'
_diffrn_measurement_device_type 'STOE IPDS II two-circle-diffractometer'
_diffrn_measurement_method \w
_diffrn_radiation_monochromator mirror
_diffrn_radiation_type MoK\a
_diffrn_radiation_wavelength 0.71073
_diffrn_reflns_av_R_equivalents 0.0551
_diffrn_reflns_av_unetI/netI 0.0788
_diffrn_reflns_Laue_measured_fraction_full 0.985
_diffrn_reflns_Laue_measured_fraction_max 0.978
_diffrn_reflns_limit_h_max 13
_diffrn_reflns_limit_h_min -13
_diffrn_reflns_limit_k_max 17
_diffrn_reflns_limit_k_min -17
_diffrn_reflns_limit_l_max 22
_diffrn_reflns_limit_l_min -22
_diffrn_reflns_number 20045
_diffrn_reflns_point_group_measured_fraction_full 0.985
_diffrn_reflns_point_group_measured_fraction_max 0.978
_diffrn_reflns_theta_full 25.242
_diffrn_reflns_theta_max 27.903
_diffrn_reflns_theta_min 2.596
_diffrn_source 'Genix 3D I\mS microfocus X-ray source'
_exptl_absorpt_coefficient_mu 0.819
_exptl_absorpt_correction_T_max 1.00000
_exptl_absorpt_correction_T_min 0.98076
_exptl_absorpt_correction_type multi-scan
_exptl_absorpt_process_details
;
CrysAlisPro 1.171.42.43a (Rigaku Oxford Diffraction, 2022)
Empirical absorption correction using spherical harmonics,
implemented in SCALE3 ABSPACK scaling algorithm.
;
_exptl_crystal_colour colourless
_exptl_crystal_density_diffrn 1.502
_exptl_crystal_description needle
_exptl_crystal_F_000 968
_exptl_crystal_size_max 0.190
_exptl_crystal_size_mid 0.040
_exptl_crystal_size_min 0.030
_refine_diff_density_max 0.479
_refine_diff_density_min -0.438
_refine_diff_density_rms 0.082
_refine_ls_extinction_method none
_refine_ls_goodness_of_fit_ref 1.023
_refine_ls_hydrogen_treatment constr
_refine_ls_matrix_type full
_refine_ls_number_parameters 469
_refine_ls_number_reflns 9911
_refine_ls_number_restraints 0
_refine_ls_restrained_S_all 1.023
_refine_ls_R_factor_all 0.0693
_refine_ls_R_factor_gt 0.0470
_refine_ls_shift/su_max 0.001
_refine_ls_shift/su_mean 0.000
_refine_ls_structure_factor_coef Fsqd
_refine_ls_weighting_details 'w=1/[\s^2^(Fo^2^)+(0.0414P)^2^] where P=(Fo^2^+2Fc^2^)/3'
_refine_ls_weighting_scheme calc
_refine_ls_wR_factor_gt 0.1071
_refine_ls_wR_factor_ref 0.1198
_reflns_Friedel_coverage 0.000
_reflns_number_gt 7434
_reflns_number_total 9911
_reflns_threshold_expression 'I > 2\s(I)'
_cod_data_source_file d5sc06234a3.cif
_cod_data_source_block 3_PPh3_wa3574_JH234
_cod_depositor_comments 'Adding full bibliography for 1575660--1575680.cif.'
_cod_database_code 1575662
_shelx_shelxl_version_number 2019/3
_shelx_space_group_comment
;
The symmetry employed for this shelxl refinement is uniquely defined
by the following loop, which should always be used as a source of
symmetry information in preference to the above space-group names.
They are only intended as comments.
;
_shelx_estimated_absorpt_t_min 0.860
_shelx_estimated_absorpt_t_max 0.976

loop_
_space_group_symop_operation_xyz
'x, y, z'
'-x, -y, -z'

loop_
_atom_site_label
_atom_site_type_symbol
_atom_site_fract_x
_atom_site_fract_y
_atom_site_fract_z
_atom_site_U_iso_or_equiv
_atom_site_adp_type
_atom_site_occupancy
_atom_site_site_symmetry_order
_atom_site_calc_flag
_atom_site_refinement_flags_posn
_atom_site_refinement_flags_adp
_atom_site_refinement_flags_occupancy
_atom_site_disorder_assembly
_atom_site_disorder_group
B1A B 0.1468(3) 0.2638(2) 0.98402(18) 0.0218(5) Uani 1 1 d . . . . .
Cl1A Cl 0.00164(6) 0.19391(5) 1.00789(4) 0.03150(15) Uani 1 1 d . . . . .
Cl2A Cl 0.23029(7) 0.39209(5) 1.06498(4) 0.03292(15) Uani 1 1 d . . . . .
Cl3A Cl -0.04008(8) 0.16381(6) 0.77197(5) 0.04458(19) Uani 1 1 d . . . . .
Cl4A Cl 0.18485(7) 0.38425(6) 0.82860(5) 0.04076(18) Uani 1 1 d . . . . .
Cl5A Cl -0.08855(10) 0.38197(9) 0.88493(6) 0.0609(3) Uani 1 1 d . . . . .
P1A P 0.28492(6) 0.16910(5) 0.99245(4) 0.01872(13) Uani 1 1 d . . . . .
Si1A Si 0.05757(7) 0.29404(6) 0.87094(5) 0.02733(16) Uani 1 1 d . . . . .
C11A C 0.2932(2) 0.11217(19) 1.08119(16) 0.0218(5) Uani 1 1 d . . . . .
C12A C 0.2992(2) 0.0060(2) 1.07443(18) 0.0286(5) Uani 1 1 d . . . . .
H12A H 0.298493 -0.038842 1.022290 0.034 Uiso 1 1 calc R U . . .
C13A C 0.3064(3) -0.0344(2) 1.1445(2) 0.0357(6) Uani 1 1 d . . . . .
H13A H 0.310002 -0.107166 1.139837 0.043 Uiso 1 1 calc R U . . .
C14A C 0.3084(3) 0.0304(2) 1.22028(18) 0.0350(6) Uani 1 1 d . . . . .
H14A H 0.313208 0.002232 1.267746 0.042 Uiso 1 1 calc R U . . .
C15A C 0.3035(3) 0.1360(2) 1.22753(18) 0.0363(6) Uani 1 1 d . . . . .
H15A H 0.305911 0.180737 1.280139 0.044 Uiso 1 1 calc R U . . .
C16A C 0.2950(3) 0.1773(2) 1.15784(17) 0.0304(6) Uani 1 1 d . . . . .
H16A H 0.290462 0.249890 1.162696 0.037 Uiso 1 1 calc R U . . .
C21A C 0.2418(2) 0.05994(19) 0.89850(16) 0.0216(5) Uani 1 1 d . . . . .
C22A C 0.1144(2) -0.0105(2) 0.87093(18) 0.0305(6) Uani 1 1 d . . . . .
H22A H 0.050853 -0.000454 0.901360 0.037 Uiso 1 1 calc R U . . .
C23A C 0.0823(3) -0.0941(2) 0.7996(2) 0.0373(7) Uani 1 1 d . . . . .
H23A H -0.003817 -0.141844 0.780928 0.045 Uiso 1 1 calc R U . . .
C24A C 0.1750(3) -0.1093(2) 0.75461(18) 0.0371(6) Uani 1 1 d . . . . .
H24A H 0.152376 -0.167412 0.705589 0.045 Uiso 1 1 calc R U . . .
C25A C 0.2998(3) -0.0397(2) 0.78146(18) 0.0349(6) Uani 1 1 d . . . . .
H25A H 0.362985 -0.050064 0.750769 0.042 Uiso 1 1 calc R U . . .
C26A C 0.3334(3) 0.0448(2) 0.85272(17) 0.0277(5) Uani 1 1 d . . . . .
H26A H 0.419085 0.092805 0.870549 0.033 Uiso 1 1 calc R U . . .
C31A C 0.4583(2) 0.23763(19) 1.01166(16) 0.0220(5) Uani 1 1 d . . . . .
C32A C 0.5715(2) 0.2045(2) 1.05949(16) 0.0250(5) Uani 1 1 d . . . . .
H32A H 0.558022 0.147275 1.083720 0.030 Uiso 1 1 calc R U . . .
C33A C 0.7046(2) 0.2554(2) 1.07177(18) 0.0311(6) Uani 1 1 d . . . . .
H33A H 0.782017 0.233304 1.104954 0.037 Uiso 1 1 calc R U . . .
C34A C 0.7246(3) 0.3381(2) 1.03578(19) 0.0341(6) Uani 1 1 d . . . . .
H34A H 0.815631 0.372200 1.043721 0.041 Uiso 1 1 calc R U . . .
C35A C 0.6129(3) 0.3707(2) 0.9887(2) 0.0416(7) Uani 1 1 d . . . . .
H35A H 0.627013 0.427884 0.964387 0.050 Uiso 1 1 calc R U . . .
C36A C 0.4797(3) 0.3211(2) 0.9761(2) 0.0343(6) Uani 1 1 d . . . . .
H36A H 0.402922 0.344172 0.943248 0.041 Uiso 1 1 calc R U . . .
B1B B 0.3588(3) 0.2525(2) 0.5343(2) 0.0277(6) Uani 1 1 d . . . . .
Cl1B Cl 0.52554(7) 0.33245(7) 0.54470(6) 0.0523(2) Uani 1 1 d . . . . .
Cl2B Cl 0.29502(8) 0.13985(6) 0.43705(5) 0.04139(18) Uani 1 1 d . . . . .
Cl3B Cl 0.53333(12) 0.28459(10) 0.74612(7) 0.0851(4) Uani 1 1 d . . . . .
Cl4B Cl 0.22155(10) 0.14629(8) 0.66548(6) 0.0582(3) Uani 1 1 d . . . . .
Cl5B Cl 0.47297(8) 0.05640(7) 0.60852(6) 0.0480(2) Uani 1 1 d . . . . .
P1B P 0.21888(6) 0.34499(5) 0.51949(4) 0.02115(13) Uani 1 1 d . . . . .
Si1B Si 0.39241(8) 0.19005(7) 0.63520(5) 0.03450(18) Uani 1 1 d . . . . .
C11B C 0.1761(2) 0.37006(19) 0.41495(16) 0.0231(5) Uani 1 1 d . . . . .
C12B C 0.2802(3) 0.3953(2) 0.38096(18) 0.0339(6) Uani 1 1 d . . . . .
H12B H 0.373941 0.396565 0.411396 0.041 Uiso 1 1 calc R U . . .
C13B C 0.2456(3) 0.4184(2) 0.3027(2) 0.0397(7) Uani 1 1 d . . . . .
H13B H 0.316456 0.435796 0.279772 0.048 Uiso 1 1 calc R U . . .
C14B C 0.1098(3) 0.4164(2) 0.25729(19) 0.0390(7) Uani 1 1 d . . . . .
H14B H 0.087333 0.431567 0.203315 0.047 Uiso 1 1 calc R U . . .
C15B C 0.0073(3) 0.3923(2) 0.29091(18) 0.0363(6) Uani 1 1 d . . . . .
H15B H -0.086150 0.391238 0.260019 0.044 Uiso 1 1 calc R U . . .
C16B C 0.0395(2) 0.3697(2) 0.36954(17) 0.0268(5) Uani 1 1 d . . . . .
H16B H -0.031848 0.353867 0.392476 0.032 Uiso 1 1 calc R U . . .
C21B C 0.0596(2) 0.2871(2) 0.53048(16) 0.0242(5) Uani 1 1 d . . . . .
C22B C -0.0065(3) 0.1845(2) 0.4812(2) 0.0367(7) Uani 1 1 d . . . . .
H22B H 0.031033 0.146498 0.441668 0.044 Uiso 1 1 calc R U . . .
C23B C -0.1279(3) 0.1384(3) 0.4907(2) 0.0469(8) Uani 1 1 d . . . . .
H23B H -0.173270 0.068686 0.457320 0.056 Uiso 1 1 calc R U . . .
C24B C -0.1823(3) 0.1933(3) 0.5480(2) 0.0431(8) Uani 1 1 d . . . . .
H24B H -0.264550 0.160965 0.554480 0.052 Uiso 1 1 calc R U . . .
C25B C -0.1184(3) 0.2944(3) 0.5958(2) 0.0384(7) Uani 1 1 d . . . . .
H25B H -0.156964 0.332038 0.634949 0.046 Uiso 1 1 calc R U . . .
C26B C 0.0027(2) 0.3420(2) 0.58719(17) 0.0277(5) Uani 1 1 d . . . . .
H26B H 0.046383 0.412210 0.620176 0.033 Uiso 1 1 calc R U . . .
C31B C 0.2825(2) 0.4725(2) 0.59701(16) 0.0240(5) Uani 1 1 d . . . . .
C32B C 0.3304(3) 0.4770(2) 0.68368(17) 0.0315(6) Uani 1 1 d . . . . .
H32B H 0.329653 0.413427 0.701425 0.038 Uiso 1 1 calc R U . . .
C33B C 0.3791(3) 0.5745(2) 0.74387(19) 0.0370(7) Uani 1 1 d . . . . .
H33B H 0.411548 0.577556 0.802828 0.044 Uiso 1 1 calc R U . . .
C34B C 0.3803(3) 0.6672(2) 0.7181(2) 0.0386(7) Uani 1 1 d . . . . .
H34B H 0.413288 0.733774 0.759427 0.046 Uiso 1 1 calc R U . . .
C35B C 0.3337(3) 0.6631(2) 0.6324(2) 0.0375(7) Uani 1 1 d . . . . .
H35B H 0.335500 0.726936 0.615016 0.045 Uiso 1 1 calc R U . . .
C36B C 0.2840(3) 0.5659(2) 0.57164(18) 0.0293(6) Uani 1 1 d . . . . .
H36B H 0.251183 0.563331 0.512795 0.035 Uiso 1 1 calc R U . . .

loop_
_atom_site_aniso_label
_atom_site_aniso_U_11
_atom_site_aniso_U_22
_atom_site_aniso_U_33
_atom_site_aniso_U_23
_atom_site_aniso_U_13
_atom_site_aniso_U_12
B1A 0.0264(12) 0.0204(13) 0.0235(14) 0.0079(11) 0.0129(11) 0.0072(10)
Cl1A 0.0269(3) 0.0385(4) 0.0397(4) 0.0188(3) 0.0191(3) 0.0095(2)
Cl2A 0.0504(4) 0.0210(3) 0.0323(4) 0.0053(3) 0.0219(3) 0.0076(3)
Cl3A 0.0490(4) 0.0429(4) 0.0333(4) 0.0137(3) 0.0029(3) -0.0034(3)
Cl4A 0.0482(4) 0.0426(4) 0.0350(4) 0.0206(3) 0.0145(3) -0.0001(3)
Cl5A 0.0702(5) 0.0843(7) 0.0654(6) 0.0469(5) 0.0402(5) 0.0597(5)
P1A 0.0211(3) 0.0175(3) 0.0193(3) 0.0062(2) 0.0085(2) 0.0032(2)
Si1A 0.0317(3) 0.0300(4) 0.0277(4) 0.0146(3) 0.0133(3) 0.0122(3)
C11A 0.0207(10) 0.0247(13) 0.0230(13) 0.0118(10) 0.0083(9) 0.0028(9)
C12A 0.0327(13) 0.0243(13) 0.0296(14) 0.0091(11) 0.0105(11) 0.0043(10)
C13A 0.0361(14) 0.0312(15) 0.0415(18) 0.0211(14) 0.0080(12) 0.0040(11)
C14A 0.0280(13) 0.0507(18) 0.0297(15) 0.0246(14) 0.0063(11) 0.0014(11)
C15A 0.0438(15) 0.0407(17) 0.0239(15) 0.0101(13) 0.0106(12) 0.0038(12)
C16A 0.0375(14) 0.0293(14) 0.0234(14) 0.0081(11) 0.0085(11) 0.0038(11)
C21A 0.0276(11) 0.0176(12) 0.0202(12) 0.0063(10) 0.0061(9) 0.0087(9)
C22A 0.0266(12) 0.0264(14) 0.0355(16) 0.0040(12) 0.0102(11) 0.0010(10)
C23A 0.0348(13) 0.0270(15) 0.0384(17) 0.0008(13) 0.0023(12) 0.0004(11)
C24A 0.0550(17) 0.0259(14) 0.0224(14) -0.0025(12) 0.0070(12) 0.0081(12)
C25A 0.0486(16) 0.0338(16) 0.0247(15) 0.0038(12) 0.0168(12) 0.0117(12)
C26A 0.0362(13) 0.0250(13) 0.0238(13) 0.0062(11) 0.0127(10) 0.0057(10)
C31A 0.0225(11) 0.0221(12) 0.0219(13) 0.0043(10) 0.0103(9) 0.0013(9)
C32A 0.0274(11) 0.0217(13) 0.0255(13) 0.0046(10) 0.0094(10) 0.0043(9)
C33A 0.0251(12) 0.0337(15) 0.0309(15) 0.0024(12) 0.0083(10) 0.0063(10)
C34A 0.0263(12) 0.0344(16) 0.0397(17) 0.0021(13) 0.0165(12) -0.0022(10)
C35A 0.0399(15) 0.0370(17) 0.056(2) 0.0216(15) 0.0238(14) 0.0000(12)
C36A 0.0283(13) 0.0359(16) 0.0430(17) 0.0195(14) 0.0121(12) 0.0036(11)
B1B 0.0287(13) 0.0294(16) 0.0304(16) 0.0107(13) 0.0141(12) 0.0102(11)
Cl1B 0.0273(3) 0.0596(5) 0.0838(7) 0.0349(5) 0.0252(4) 0.0128(3)
Cl2B 0.0637(4) 0.0406(4) 0.0267(4) 0.0081(3) 0.0196(3) 0.0250(3)
Cl3B 0.0990(8) 0.0741(8) 0.0432(6) 0.0007(5) -0.0266(5) 0.0245(6)
Cl4B 0.0770(6) 0.0760(6) 0.0630(6) 0.0488(5) 0.0503(5) 0.0454(5)
Cl5B 0.0558(4) 0.0527(5) 0.0490(5) 0.0242(4) 0.0202(4) 0.0344(4)
P1B 0.0216(3) 0.0233(3) 0.0196(3) 0.0064(3) 0.0082(2) 0.0035(2)
Si1B 0.0428(4) 0.0375(5) 0.0253(4) 0.0121(3) 0.0077(3) 0.0173(3)
C11B 0.0307(12) 0.0209(12) 0.0183(12) 0.0054(10) 0.0088(9) 0.0042(9)
C12B 0.0372(14) 0.0395(16) 0.0288(15) 0.0119(13) 0.0145(11) 0.0069(12)
C13B 0.0534(17) 0.0409(18) 0.0367(17) 0.0166(14) 0.0270(14) 0.0119(13)
C14B 0.0651(19) 0.0329(16) 0.0250(15) 0.0114(12) 0.0190(14) 0.0143(14)
C15B 0.0446(15) 0.0369(16) 0.0234(14) 0.0076(12) 0.0033(12) 0.0131(12)
C16B 0.0304(12) 0.0268(13) 0.0230(13) 0.0047(11) 0.0094(10) 0.0063(10)
C21B 0.0231(11) 0.0274(13) 0.0230(13) 0.0109(11) 0.0064(9) 0.0039(9)
C22B 0.0318(13) 0.0350(16) 0.0388(17) 0.0021(13) 0.0134(12) -0.0018(11)
C23B 0.0372(15) 0.0372(18) 0.057(2) 0.0065(16) 0.0122(14) -0.0113(12)
C24B 0.0243(13) 0.058(2) 0.051(2) 0.0269(17) 0.0128(13) 0.0002(12)
C25B 0.0299(13) 0.055(2) 0.0392(17) 0.0179(15) 0.0195(12) 0.0126(12)
C26B 0.0257(12) 0.0330(15) 0.0269(14) 0.0099(12) 0.0102(10) 0.0070(10)
C31B 0.0209(11) 0.0263(13) 0.0249(13) 0.0047(10) 0.0096(9) 0.0032(9)
C32B 0.0381(14) 0.0323(15) 0.0240(14) 0.0074(12) 0.0098(11) 0.0079(11)
C33B 0.0400(15) 0.0427(18) 0.0233(14) 0.0012(13) 0.0089(11) 0.0074(12)
C34B 0.0343(14) 0.0338(16) 0.0387(17) -0.0035(13) 0.0113(12) -0.0020(11)
C35B 0.0444(15) 0.0238(14) 0.0416(18) 0.0051(13) 0.0145(13) 0.0021(11)
C36B 0.0308(12) 0.0281(14) 0.0269(14) 0.0060(11) 0.0090(11) 0.0011(10)

loop_
_atom_type_symbol
_atom_type_description
_atom_type_scat_dispersion_real
_atom_type_scat_dispersion_imag
_atom_type_scat_source
C C 0.0033 0.0016 'International Tables Vol C Tables 4.2.6.8 and 6.1.1.4'
H H 0.0000 0.0000 'International Tables Vol C Tables 4.2.6.8 and 6.1.1.4'
B B 0.0013 0.0007 'International Tables Vol C Tables 4.2.6.8 and 6.1.1.4'
Si Si 0.0817 0.0704 'International Tables Vol C Tables 4.2.6.8 and 6.1.1.4'
P P 0.1023 0.0942 'International Tables Vol C Tables 4.2.6.8 and 6.1.1.4'
Cl Cl 0.1484 0.1585 'International Tables Vol C Tables 4.2.6.8 and 6.1.1.4'

loop_
_geom_angle_atom_site_label_1
_geom_angle_atom_site_label_2
_geom_angle_atom_site_label_3
_geom_angle
_geom_angle_site_symmetry_1
_geom_angle_site_symmetry_3
_geom_angle_publ_flag
Cl1A B1A Cl2A 111.67(14) . . ?
Cl1A B1A P1A 104.95(13) . . ?
Cl2A B1A P1A 107.70(13) . . ?
Cl1A B1A Si1A 104.67(13) . . ?
Cl2A B1A Si1A 108.41(14) . . ?
P1A B1A Si1A 119.39(13) . . ?
C21A P1A C31A 107.45(11) . . ?
C21A P1A C11A 106.89(12) . . ?
C31A P1A C11A 106.35(11) . . ?
C21A P1A B1A 112.87(11) . . ?
C31A P1A B1A 113.26(11) . . ?
C11A P1A B1A 109.62(11) . . ?
B1A Si1A Cl3A 115.23(9) . . ?
B1A Si1A Cl5A 107.86(8) . . ?
Cl3A Si1A Cl5A 106.69(5) . . ?
B1A Si1A Cl4A 116.01(8) . . ?
Cl3A Si1A Cl4A 105.95(5) . . ?
Cl5A Si1A Cl4A 104.19(5) . . ?
C12A C11A C16A 119.7(2) . . ?
C12A C11A P1A 121.5(2) . . ?
C16A C11A P1A 118.74(19) . . ?
C11A C12A C13A 119.7(3) . . ?
C11A C12A H12A 120.1 . . ?
C13A C12A H12A 120.1 . . ?
C14A C13A C12A 120.4(3) . . ?
C14A C13A H13A 119.8 . . ?
C12A C13A H13A 119.8 . . ?
C13A C14A C15A 120.1(3) . . ?
C13A C14A H14A 119.9 . . ?
C15A C14A H14A 119.9 . . ?
C14A C15A C16A 120.1(3) . . ?
C14A C15A H15A 120.0 . . ?
C16A C15A H15A 120.0 . . ?
C11A C16A C15A 120.0(3) . . ?
C11A C16A H16A 120.0 . . ?
C15A C16A H16A 120.0 . . ?
C26A C21A C22A 119.5(2) . . ?
C26A C21A P1A 120.72(18) . . ?
C22A C21A P1A 119.75(19) . . ?
C23A C22A C21A 119.6(2) . . ?
C23A C22A H22A 120.2 . . ?
C21A C22A H22A 120.2 . . ?
C22A C23A C24A 120.5(2) . . ?
C22A C23A H23A 119.7 . . ?
C24A C23A H23A 119.7 . . ?
C25A C24A C23A 119.8(3) . . ?
C25A C24A H24A 120.1 . . ?
C23A C24A H24A 120.1 . . ?
C24A C25A C26A 120.4(2) . . ?
C24A C25A H25A 119.8 . . ?
C26A C25A H25A 119.8 . . ?
C25A C26A C21A 120.2(2) . . ?
C25A C26A H26A 119.9 . . ?
C21A C26A H26A 119.9 . . ?
C32A C31A C36A 119.4(2) . . ?
C32A C31A P1A 120.14(19) . . ?
C36A C31A P1A 120.42(19) . . ?
C33A C32A C31A 119.9(2) . . ?
C33A C32A H32A 120.1 . . ?
C31A C32A H32A 120.1 . . ?
C34A C33A C32A 120.2(3) . . ?
C34A C33A H33A 119.9 . . ?
C32A C33A H33A 119.9 . . ?
C35A C34A C33A 120.0(2) . . ?
C35A C34A H34A 120.0 . . ?
C33A C34A H34A 120.0 . . ?
C34A C35A C36A 120.5(3) . . ?
C34A C35A H35A 119.7 . . ?
C36A C35A H35A 119.7 . . ?
C35A C36A C31A 120.0(3) . . ?
C35A C36A H36A 120.0 . . ?
C31A C36A H36A 120.0 . . ?
Cl1B B1B Cl2B 112.46(15) . . ?
Cl1B B1B P1B 107.36(15) . . ?
Cl2B B1B P1B 105.49(15) . . ?
Cl1B B1B Si1B 106.89(15) . . ?
Cl2B B1B Si1B 106.98(15) . . ?
P1B B1B Si1B 117.83(14) . . ?
C21B P1B C31B 107.62(11) . . ?
C21B P1B C11B 107.25(11) . . ?
C31B P1B C11B 106.89(12) . . ?
C21B P1B B1B 112.28(12) . . ?
C31B P1B B1B 111.22(12) . . ?
C11B P1B B1B 111.31(12) . . ?
B1B Si1B Cl4B 115.10(9) . . ?
B1B Si1B Cl3B 115.24(10) . . ?
Cl4B Si1B Cl3B 105.45(6) . . ?
B1B Si1B Cl5B 108.51(9) . . ?
Cl4B Si1B Cl5B 106.79(5) . . ?
Cl3B Si1B Cl5B 105.00(5) . . ?
C16B C11B C12B 119.2(2) . . ?
C16B C11B P1B 120.12(18) . . ?
C12B C11B P1B 120.58(19) . . ?
C13B C12B C11B 119.6(3) . . ?
C13B C12B H12B 120.2 . . ?
C11B C12B H12B 120.2 . . ?
C14B C13B C12B 121.1(3) . . ?
C14B C13B H13B 119.5 . . ?
C12B C13B H13B 119.5 . . ?
C15B C14B C13B 119.5(3) . . ?
C15B C14B H14B 120.3 . . ?
C13B C14B H14B 120.3 . . ?
C14B C15B C16B 120.5(3) . . ?
C14B C15B H15B 119.7 . . ?
C16B C15B H15B 119.7 . . ?
C15B C16B C11B 120.2(2) . . ?
C15B C16B H16B 119.9 . . ?
C11B C16B H16B 119.9 . . ?
C26B C21B C22B 119.6(2) . . ?
C26B C21B P1B 121.3(2) . . ?
C22B C21B P1B 119.1(2) . . ?
C23B C22B C21B 119.4(3) . . ?
C23B C22B H22B 120.3 . . ?
C21B C22B H22B 120.3 . . ?
C24B C23B C22B 120.4(3) . . ?
C24B C23B H23B 119.8 . . ?
C22B C23B H23B 119.8 . . ?
C25B C24B C23B 120.3(3) . . ?
C25B C24B H24B 119.8 . . ?
C23B C24B H24B 119.8 . . ?
C24B C25B C26B 120.2(3) . . ?
C24B C25B H25B 119.9 . . ?
C26B C25B H25B 119.9 . . ?
C21B C26B C25B 120.0(3) . . ?
C21B C26B H26B 120.0 . . ?
C25B C26B H26B 120.0 . . ?
C36B C31B C32B 119.6(2) . . ?
C36B C31B P1B 121.0(2) . . ?
C32B C31B P1B 119.4(2) . . ?
C33B C32B C31B 120.0(3) . . ?
C33B C32B H32B 120.0 . . ?
C31B C32B H32B 120.0 . . ?
C34B C33B C32B 120.1(3) . . ?
C34B C33B H33B 120.0 . . ?
C32B C33B H33B 120.0 . . ?
C35B C34B C33B 120.2(3) . . ?
C35B C34B H34B 119.9 . . ?
C33B C34B H34B 119.9 . . ?
C34B C35B C36B 120.2(3) . . ?
C34B C35B H35B 119.9 . . ?
C36B C35B H35B 119.9 . . ?
C31B C36B C35B 120.0(3) . . ?
C31B C36B H36B 120.0 . . ?
C35B C36B H36B 120.0 . . ?

loop_
_geom_bond_atom_site_label_1
_geom_bond_atom_site_label_2
_geom_bond_distance
_geom_bond_site_symmetry_2
_geom_bond_publ_flag
B1A Cl1A 1.857(3) . ?
B1A Cl2A 1.858(3) . ?
B1A P1A 1.994(3) . ?
B1A Si1A 2.022(3) . ?
Cl3A Si1A 2.0356(11) . ?
Cl4A Si1A 2.0523(10) . ?
Cl5A Si1A 2.0396(10) . ?
P1A C21A 1.804(2) . ?
P1A C31A 1.808(2) . ?
P1A C11A 1.811(2) . ?
C11A C12A 1.388(4) . ?
C11A C16A 1.389(4) . ?
C12A C13A 1.393(4) . ?
C12A H12A 0.9500 . ?
C13A C14A 1.376(4) . ?
C13A H13A 0.9500 . ?
C14A C15A 1.378(4) . ?
C14A H14A 0.9500 . ?
C15A C16A 1.392(4) . ?
C15A H15A 0.9500 . ?
C16A H16A 0.9500 . ?
C21A C26A 1.393(3) . ?
C21A C22A 1.405(3) . ?
C22A C23A 1.376(4) . ?
C22A H22A 0.9500 . ?
C23A C24A 1.395(4) . ?
C23A H23A 0.9500 . ?
C24A C25A 1.380(4) . ?
C24A H24A 0.9500 . ?
C25A C26A 1.381(4) . ?
C25A H25A 0.9500 . ?
C26A H26A 0.9500 . ?
C31A C32A 1.391(3) . ?
C31A C36A 1.391(4) . ?
C32A C33A 1.390(3) . ?
C32A H32A 0.9500 . ?
C33A C34A 1.384(4) . ?
C33A H33A 0.9500 . ?
C34A C35A 1.371(4) . ?
C34A H34A 0.9500 . ?
C35A C36A 1.385(4) . ?
C35A H35A 0.9500 . ?
C36A H36A 0.9500 . ?
B1B Cl1B 1.848(3) . ?
B1B Cl2B 1.855(3) . ?
B1B P1B 1.989(3) . ?
B1B Si1B 2.019(3) . ?
Cl3B Si1B 2.0443(13) . ?
Cl4B Si1B 2.0299(12) . ?
Cl5B Si1B 2.0508(11) . ?
P1B C21B 1.806(2) . ?
P1B C31B 1.807(3) . ?
P1B C11B 1.816(3) . ?
C11B C16B 1.394(3) . ?
C11B C12B 1.399(3) . ?
C12B C13B 1.385(4) . ?
C12B H12B 0.9500 . ?
C13B C14B 1.382(4) . ?
C13B H13B 0.9500 . ?
C14B C15B 1.377(4) . ?
C14B H14B 0.9500 . ?
C15B C16B 1.387(4) . ?
C15B H15B 0.9500 . ?
C16B H16B 0.9500 . ?
C21B C26B 1.386(3) . ?
C21B C22B 1.397(4) . ?
C22B C23B 1.394(4) . ?
C22B H22B 0.9500 . ?
C23B C24B 1.377(5) . ?
C23B H23B 0.9500 . ?
C24B C25B 1.372(5) . ?
C24B H24B 0.9500 . ?
C25B C26B 1.393(4) . ?
C25B H25B 0.9500 . ?
C26B H26B 0.9500 . ?
C31B C36B 1.389(4) . ?
C31B C32B 1.397(4) . ?
C32B C33B 1.388(4) . ?
C32B H32B 0.9500 . ?
C33B C34B 1.384(4) . ?
C33B H33B 0.9500 . ?
C34B C35B 1.381(4) . ?
C34B H34B 0.9500 . ?
C35B C36B 1.391(4) . ?
C35B H35B 0.9500 . ?
C36B H36B 0.9500 . ?

loop_
_geom_torsion_atom_site_label_1
_geom_torsion_atom_site_label_2
_geom_torsion_atom_site_label_3
_geom_torsion_atom_site_label_4
_geom_torsion
_geom_torsion_site_symmetry_1
_geom_torsion_site_symmetry_2
_geom_torsion_site_symmetry_3
_geom_torsion_site_symmetry_4
_geom_torsion_publ_flag
C21A P1A C11A C12A 14.5(2) . . . . ?
C31A P1A C11A C12A -100.1(2) . . . . ?
B1A P1A C11A C12A 137.13(19) . . . . ?
C21A P1A C11A C16A -166.25(19) . . . . ?
C31A P1A C11A C16A 79.2(2) . . . . ?
B1A P1A C11A C16A -43.6(2) . . . . ?
C16A C11A C12A C13A 0.3(4) . . . . ?
P1A C11A C12A C13A 179.57(19) . . . . ?
C11A C12A C13A C14A -0.4(4) . . . . ?
C12A C13A C14A C15A -0.1(4) . . . . ?
C13A C14A C15A C16A 0.7(4) . . . . ?
C12A C11A C16A C15A 0.3(4) . . . . ?
P1A C11A C16A C15A -179.0(2) . . . . ?
C14A C15A C16A C11A -0.8(4) . . . . ?
C31A P1A C21A C26A -3.3(2) . . . . ?
C11A P1A C21A C26A -117.1(2) . . . . ?
B1A P1A C21A C26A 122.3(2) . . . . ?
C31A P1A C21A C22A 177.0(2) . . . . ?
C11A P1A C21A C22A 63.1(2) . . . . ?
B1A P1A C21A C22A -57.5(2) . . . . ?
C26A C21A C22A C23A 0.7(4) . . . . ?
P1A C21A C22A C23A -179.5(2) . . . . ?
C21A C22A C23A C24A 0.0(4) . . . . ?
C22A C23A C24A C25A -0.3(5) . . . . ?
C23A C24A C25A C26A 0.0(5) . . . . ?
C24A C25A C26A C21A 0.6(4) . . . . ?
C22A C21A C26A C25A -0.9(4) . . . . ?
P1A C21A C26A C25A 179.3(2) . . . . ?
C21A P1A C31A C32A -86.9(2) . . . . ?
C11A P1A C31A C32A 27.2(2) . . . . ?
B1A P1A C31A C32A 147.7(2) . . . . ?
C21A P1A C31A C36A 90.6(2) . . . . ?
C11A P1A C31A C36A -155.2(2) . . . . ?
B1A P1A C31A C36A -34.8(3) . . . . ?
C36A C31A C32A C33A 0.4(4) . . . . ?
P1A C31A C32A C33A 178.0(2) . . . . ?
C31A C32A C33A C34A -0.7(4) . . . . ?
C32A C33A C34A C35A 0.7(4) . . . . ?
C33A C34A C35A C36A -0.5(5) . . . . ?
C34A C35A C36A C31A 0.2(5) . . . . ?
C32A C31A C36A C35A -0.2(4) . . . . ?
P1A C31A C36A C35A -177.7(2) . . . . ?
C21B P1B C11B C16B 15.9(2) . . . . ?
C31B P1B C11B C16B -99.3(2) . . . . ?
B1B P1B C11B C16B 139.1(2) . . . . ?
C21B P1B C11B C12B -167.4(2) . . . . ?
C31B P1B C11B C12B 77.4(2) . . . . ?
B1B P1B C11B C12B -44.2(3) . . . . ?
C16B C11B C12B C13B -0.6(4) . . . . ?
P1B C11B C12B C13B -177.4(2) . . . . ?
C11B C12B C13B C14B -0.3(5) . . . . ?
C12B C13B C14B C15B 0.8(5) . . . . ?
C13B C14B C15B C16B -0.3(4) . . . . ?
C14B C15B C16B C11B -0.6(4) . . . . ?
C12B C11B C16B C15B 1.1(4) . . . . ?
P1B C11B C16B C15B 177.8(2) . . . . ?
C31B P1B C21B C26B 3.6(2) . . . . ?
C11B P1B C21B C26B -111.1(2) . . . . ?
B1B P1B C21B C26B 126.3(2) . . . . ?
C31B P1B C21B C22B -175.8(2) . . . . ?
C11B P1B C21B C22B 69.5(2) . . . . ?
B1B P1B C21B C22B -53.1(3) . . . . ?
C26B C21B C22B C23B -0.8(4) . . . . ?
P1B C21B C22B C23B 178.6(2) . . . . ?
C21B C22B C23B C24B 0.0(5) . . . . ?
C22B C23B C24B C25B 0.7(5) . . . . ?
C23B C24B C25B C26B -0.5(5) . . . . ?
C22B C21B C26B C25B 1.0(4) . . . . ?
P1B C21B C26B C25B -178.4(2) . . . . ?
C24B C25B C26B C21B -0.4(4) . . . . ?
C21B P1B C31B C36B -111.4(2) . . . . ?
C11B P1B C31B C36B 3.6(2) . . . . ?
B1B P1B C31B C36B 125.3(2) . . . . ?
C21B P1B C31B C32B 68.4(2) . . . . ?
C11B P1B C31B C32B -176.66(18) . . . . ?
B1B P1B C31B C32B -55.0(2) . . . . ?
C36B C31B C32B C33B 0.0(4) . . . . ?
P1B C31B C32B C33B -179.75(19) . . . . ?
C31B C32B C33B C34B 0.0(4) . . . . ?
C32B C33B C34B C35B -0.3(4) . . . . ?
C33B C34B C35B C36B 0.6(4) . . . . ?
C32B C31B C36B C35B 0.3(4) . . . . ?
P1B C31B C36B C35B -179.92(19) . . . . ?
C34B C35B C36B C31B -0.6(4) . . . . ?
